data_4132911
loop_
_publ_author_name
'Shen, Yangyang'
'Gu, Yiting'
'Martin, Ruben'

_publ_section_title
;
 sp<sup>3</sup> C-H Arylation and Alkylation Enabled by the Synergy of
 Triplet Excited Ketones and Nickel Catalysts.
;
_journal_issue 38
_journal_name_full 'Journal of the American Chemical Society'
_journal_page_first 12200
_journal_page_last 12209
_journal_paper_doi 10.1021/jacs.8b07405
_journal_volume 140
_journal_year 2018
_chemical_formula_sum 'C22 H19 Br F3 N2 Ni'
_chemical_formula_weight 507.01
_space_group_IT_number 2
_space_group_name_Hall '-P 1'
_space_group_name_H-M_alt 'P -1'
_symmetry_cell_setting triclinic
_symmetry_space_group_name_H-M 'P -1'
_atom_sites_solution_hydrogens geom
_audit_creation_method SHELXL-2014/7
_cell_angle_alpha 76.894(4)
_cell_angle_beta 89.918(4)
_cell_angle_gamma 73.255(5)
_cell_formula_units_Z 2
_cell_length_a 9.3825(6)
_cell_length_b 10.3799(6)
_cell_length_c 11.1183(3)
_cell_measurement_reflns_used 3774
_cell_measurement_temperature 100(2)
_cell_measurement_theta_max 28.2080
_cell_measurement_theta_min 4.5420
_cell_volume 1007.51(10)
_computing_cell_refinement 'CrysAlisPro 1.171.39.12b (Rigaku OD, 2015)'
_computing_data_collection 'CrysAlisPro 1.171.39.12b (Rigaku OD, 2015)'
_computing_data_reduction 'CrysAlisPro 1.171.39.12b (Rigaku OD, 2015)'
_computing_molecular_graphics 'SHELXL-2014/7 (Sheldrick, 2014)'
_computing_publication_material 'SHELXL-2014/7 (Sheldrick, 2014)'
_computing_structure_refinement 'SHELXL-2014/7 (Sheldrick, 2014)'
_computing_structure_solution Sir2014
_diffrn_ambient_temperature 100(2)
_diffrn_detector_area_resol_mean 5.8140
_diffrn_detector_type 'PILATUS 200K'
_diffrn_measured_fraction_theta_full 1.000
_diffrn_measured_fraction_theta_max 0.904
_diffrn_measurement_device_type '1/4chi goniometer'
_diffrn_measurement_method
;
 Fullsphere data collection, phi and omega scans
;
_diffrn_measurement_specimen_support 'magnetic support with MicroMount'
_diffrn_radiation_monochromator 'Confocal Max Flux optic'
_diffrn_radiation_type MoK\a
_diffrn_radiation_wavelength 0.7107
_diffrn_reflns_av_unetI/netI 0.0745
_diffrn_reflns_Laue_measured_fraction_full 1.000
_diffrn_reflns_Laue_measured_fraction_max 0.904
_diffrn_reflns_limit_h_max 12
_diffrn_reflns_limit_h_min -12
_diffrn_reflns_limit_k_max 13
_diffrn_reflns_limit_k_min -12
_diffrn_reflns_limit_l_max 14
_diffrn_reflns_limit_l_min -14
_diffrn_reflns_number 9274
_diffrn_reflns_point_group_measured_fraction_full 1.000
_diffrn_reflns_point_group_measured_fraction_max 0.904
_diffrn_reflns_theta_full 25.242
_diffrn_reflns_theta_max 28.734
_diffrn_reflns_theta_min 1.885
_diffrn_source 'Microfocus rotating anode X-ray tube'
_diffrn_source_current 24
_diffrn_source_power 50
_diffrn_source_size '0.2 mm x 0.2 mm fine focus'
_diffrn_source_type 'Rigaku MicroMax-007HF'
_exptl_absorpt_coefficient_mu 2.983
_exptl_absorpt_correction_T_max 0.985
_exptl_absorpt_correction_T_min 0.758
_exptl_absorpt_correction_type multi-scan
_exptl_absorpt_process_details
; 
 CrysAlisPro 1.171.39.12b (Rigaku OD, 2015)
;
_exptl_crystal_colour 'pale red'
_exptl_crystal_density_diffrn 1.671
_exptl_crystal_description plate
_exptl_crystal_F_000 510
_exptl_crystal_size_max 0.02
_exptl_crystal_size_mid 0.01
_exptl_crystal_size_min 0.005
_refine_diff_density_max 1.043
_refine_diff_density_min -0.592
_refine_diff_density_rms 0.115
_refine_ls_extinction_method none
_refine_ls_goodness_of_fit_ref 0.919
_refine_ls_hydrogen_treatment constr
_refine_ls_matrix_type full
_refine_ls_number_parameters 265
_refine_ls_number_reflns 9274
_refine_ls_number_restraints 0
_refine_ls_restrained_S_all 0.919
_refine_ls_R_factor_all 0.0777
_refine_ls_R_factor_gt 0.0455
_refine_ls_shift/su_max 0.000
_refine_ls_shift/su_mean 0.000
_refine_ls_structure_factor_coef Fsqd
_refine_ls_weighting_details 'w=1/[\s^2^(Fo^2^)+(0.0651P)^2^] where P=(Fo^2^+2Fc^2^)/3'
_refine_ls_weighting_scheme calc
_refine_ls_wR_factor_gt 0.1031
_refine_ls_wR_factor_ref 0.1112
_reflns_Friedel_coverage 0.000
_reflns_number_gt 6035
_reflns_number_total 9274
_reflns_threshold_expression 'I > 2\s(I)'
_cod_data_source_file ja8b07405_si_001.cif
_cod_data_source_block yshen2018_twin1_hklf5
_cod_depositor_comments
;
The following automatic conversions were performed:

data item '_exptl_absorpt_correction_type' value 'Multi-scan' was
changed to 'multi-scan' in accordance with the
/home/saulius/struct/COD-crude-data/automatic-downloads/DataCite-retrospective/ACS/depositions/lib/dictionaries/cif_core.dic
dictionary named 'cif_core.dic' version 2.4.2 last updated on
2011-04-26.

data item '_symmetry_cell_setting' value 'Triclinic' was changed to
'triclinic' in accordance with the
/home/saulius/struct/COD-crude-data/automatic-downloads/DataCite-retrospective/ACS/depositions/lib/dictionaries/cif_core.dic
dictionary named 'cif_core.dic' version 2.4.2 last updated on
2011-04-26.

Automatic conversion script
Id: cif_fix_values 6909 2019-04-08 15:41:33Z antanas 
;
_cod_original_cell_volume 1007.51(9)
_cod_original_sg_symbol_H-M P-1
_cod_database_code 4132911
_shelx_shelxl_version_number 2014/7
_shelx_space_group_comment
;
The symmetry employed for this shelxl refinement is uniquely defined
by the following loop, which should always be used as a source of
symmetry information in preference to the above space-group names.
They are only intended as comments.
;
_shelx_estimated_absorpt_t_min 0.943
_shelx_estimated_absorpt_t_max 0.985

loop_
_space_group_symop_operation_xyz
'x, y, z'
'-x, -y, -z'

loop_
_atom_site_label
_atom_site_type_symbol
_atom_site_fract_x
_atom_site_fract_y
_atom_site_fract_z
_atom_site_U_iso_or_equiv
_atom_site_adp_type
_atom_site_occupancy
_atom_site_site_symmetry_order
_atom_site_calc_flag
_atom_site_refinement_flags_posn
_atom_site_refinement_flags_adp
Ni1 Ni 0.19739(5) 0.23950(5) 0.42619(5) 0.01761(15) Uani 1 1 d . .
C1 C 0.4148(5) 0.1368(4) 0.6408(4) 0.0209(9) Uani 1 1 d . .
H1 H 0.3339 0.1372 0.6894 0.025 Uiso 1 1 calc R U
C2 C 0.5568(5) 0.0870(4) 0.6999(4) 0.0227(9) Uani 1 1 d . .
C3 C 0.6758(5) 0.0851(4) 0.6260(4) 0.0268(10) Uani 1 1 d . .
H3 H 0.7730 0.0496 0.6614 0.032 Uiso 1 1 calc R U
C4 C 0.6498(5) 0.1360(4) 0.4997(4) 0.0244(10) Uani 1 1 d . .
H4 H 0.7293 0.1377 0.4500 0.029 Uiso 1 1 calc R U
C5 C 0.5055(4) 0.1842(4) 0.4473(4) 0.0184(9) Uani 1 1 d . .
C6 C 0.4661(4) 0.2374(4) 0.3141(4) 0.0187(9) Uani 1 1 d . .
C7 C 0.5670(5) 0.2578(4) 0.2258(4) 0.0254(10) Uani 1 1 d . .
H7 H 0.6675 0.2378 0.2493 0.030 Uiso 1 1 calc R U
C8 C 0.5165(5) 0.3082(4) 0.1022(4) 0.0262(10) Uani 1 1 d . .
H8 H 0.5835 0.3212 0.0423 0.031 Uiso 1 1 calc R U
C9 C 0.3665(5) 0.3393(4) 0.0679(4) 0.0227(9) Uani 1 1 d . .
C10 C 0.2725(5) 0.3169(4) 0.1621(4) 0.0212(9) Uani 1 1 d . .
H10 H 0.1712 0.3380 0.1407 0.025 Uiso 1 1 calc R U
C11 C 0.3068(5) 0.3905(5) -0.0654(4) 0.0298(11) Uani 1 1 d . .
H11A H 0.2091 0.4552 -0.0708 0.045 Uiso 1 1 calc R U
H11B H 0.3011 0.3137 -0.0975 0.045 Uiso 1 1 calc R U
H11C H 0.3721 0.4354 -0.1127 0.045 Uiso 1 1 calc R U
C12 C 0.5760(5) 0.0409(5) 0.8395(4) 0.0301(11) Uani 1 1 d . .
H12A H 0.4964 0.0043 0.8699 0.045 Uiso 1 1 calc R U
H12B H 0.5741 0.1185 0.8734 0.045 Uiso 1 1 calc R U
H12C H 0.6699 -0.0295 0.8637 0.045 Uiso 1 1 calc R U
C13 C 0.0942(4) 0.2350(4) 0.5719(4) 0.0194(9) Uani 1 1 d . .
C14 C 0.0691(4) 0.3492(4) 0.6238(4) 0.0200(9) Uani 1 1 d . .
H14 H 0.0913 0.4280 0.5804 0.024 Uiso 1 1 calc R U
C15 C 0.0118(4) 0.3476(4) 0.7388(4) 0.0213(9) Uani 1 1 d . .
H15 H -0.0057 0.4254 0.7713 0.026 Uiso 1 1 calc R U
C16 C -0.0195(4) 0.2298(4) 0.8053(4) 0.0213(9) Uani 1 1 d . .
C17 C 0.0030(4) 0.1156(4) 0.7546(4) 0.0214(9) Uani 1 1 d . .
H17 H -0.0179 0.0364 0.7989 0.026 Uiso 1 1 calc R U
C18 C 0.0563(4) 0.1192(4) 0.6385(4) 0.0205(9) Uani 1 1 d . .
H18 H 0.0673 0.0436 0.6039 0.025 Uiso 1 1 calc R U
C19 C -0.0707(5) 0.2245(5) 0.9329(4) 0.0296(11) Uani 1 1 d . .
Br1 Br -0.02391(4) 0.27234(4) 0.31672(4) 0.02153(13) Uani 1 1 d . .
F1 F 0.0447(3) 0.1850(3) 1.0187(2) 0.0487(8) Uani 1 1 d . .
F2 F -0.1550(4) 0.3469(3) 0.9467(3) 0.0678(11) Uani 1 1 d . .
F3 F -0.1481(3) 0.1354(3) 0.9694(2) 0.0423(7) Uani 1 1 d . .
N1 N 0.3870(4) 0.1844(3) 0.5180(3) 0.0180(7) Uani 1 1 d . .
N2 N 0.3195(4) 0.2666(3) 0.2819(3) 0.0180(7) Uani 1 1 d . .
C1S C 0.6000(5) 0.5015(4) 0.4089(4) 0.0281(10) Uani 1 1 d . .
H1S H 0.6677 0.5018 0.3477 0.034 Uiso 1 1 calc R U
C2S C 0.6513(5) 0.4495(4) 0.5322(4) 0.0260(10) Uani 1 1 d . .
H2S H 0.7533 0.4161 0.5538 0.031 Uiso 1 1 calc R U
C3S C 0.5504(5) 0.4475(4) 0.6234(4) 0.0252(10) Uani 1 1 d . .
H3S H 0.5846 0.4117 0.7062 0.030 Uiso 1 1 calc R U

loop_
_atom_site_aniso_label
_atom_site_aniso_U_11
_atom_site_aniso_U_22
_atom_site_aniso_U_33
_atom_site_aniso_U_23
_atom_site_aniso_U_13
_atom_site_aniso_U_12
Ni1 0.0163(3) 0.0245(3) 0.0114(3) -0.0019(2) 0.0005(2) -0.0069(2)
C1 0.025(2) 0.021(2) 0.017(2) -0.0026(18) -0.0017(18) -0.0086(18)
C2 0.027(2) 0.017(2) 0.022(2) -0.0013(18) -0.0075(19) -0.0064(18)
C3 0.019(2) 0.026(2) 0.033(3) -0.007(2) -0.006(2) -0.0042(19)
C4 0.020(2) 0.029(2) 0.025(3) -0.007(2) 0.0006(19) -0.0077(19)
C5 0.019(2) 0.020(2) 0.019(2) -0.0082(18) 0.0016(17) -0.0080(17)
C6 0.019(2) 0.019(2) 0.021(2) -0.0076(19) 0.0018(18) -0.0072(17)
C7 0.018(2) 0.036(3) 0.026(3) -0.010(2) 0.0059(19) -0.0114(19)
C8 0.031(3) 0.031(3) 0.023(2) -0.010(2) 0.013(2) -0.015(2)
C9 0.031(3) 0.021(2) 0.018(2) -0.0065(19) 0.0053(19) -0.0104(19)
C10 0.023(2) 0.024(2) 0.016(2) -0.0043(18) 0.0001(18) -0.0063(18)
C11 0.037(3) 0.040(3) 0.015(2) -0.004(2) 0.005(2) -0.015(2)
C12 0.035(3) 0.032(3) 0.021(2) -0.002(2) -0.009(2) -0.011(2)
C13 0.014(2) 0.027(2) 0.014(2) -0.0007(18) -0.0043(16) -0.0046(17)
C14 0.017(2) 0.026(2) 0.014(2) 0.0022(18) -0.0027(16) -0.0066(18)
C15 0.020(2) 0.024(2) 0.019(2) -0.0062(19) -0.0009(18) -0.0038(18)
C16 0.021(2) 0.028(2) 0.012(2) -0.0015(19) 0.0008(17) -0.0052(18)
C17 0.020(2) 0.027(2) 0.014(2) 0.0030(18) -0.0016(17) -0.0079(18)
C18 0.023(2) 0.024(2) 0.014(2) -0.0037(18) -0.0015(17) -0.0069(18)
C19 0.041(3) 0.027(3) 0.020(3) -0.004(2) 0.004(2) -0.009(2)
Br1 0.0183(2) 0.0325(3) 0.0135(2) -0.00277(18) -0.00038(16) -0.00909(18)
F1 0.0545(19) 0.086(2) 0.0135(14) -0.0084(15) -0.0003(13) -0.0363(17)
F2 0.109(3) 0.0383(18) 0.043(2) -0.0102(15) 0.046(2) -0.0015(18)
F3 0.0439(17) 0.070(2) 0.0241(15) -0.0135(14) 0.0167(13) -0.0323(15)
N1 0.0196(18) 0.0169(17) 0.0162(19) -0.0021(15) 0.0015(14) -0.0048(14)
N2 0.0179(18) 0.0205(18) 0.0143(18) -0.0027(15) 0.0018(14) -0.0048(14)
C1S 0.032(3) 0.029(3) 0.025(3) -0.007(2) 0.009(2) -0.012(2)
C2S 0.021(2) 0.027(2) 0.030(3) -0.007(2) -0.0013(19) -0.0059(18)
C3S 0.034(3) 0.026(2) 0.017(2) -0.0029(19) -0.0006(19) -0.013(2)

loop_
_atom_type_symbol
_atom_type_description
_atom_type_scat_dispersion_real
_atom_type_scat_dispersion_imag
_atom_type_scat_source
C C 0.0033 0.0016 'International Tables Vol C Tables 4.2.6.8 and 6.1.1.4'
H H 0.0000 0.0000 'International Tables Vol C Tables 4.2.6.8 and 6.1.1.4'
N N 0.0061 0.0033 'International Tables Vol C Tables 4.2.6.8 and 6.1.1.4'
Br Br -0.2901 2.4595 'International Tables Vol C Tables 4.2.6.8 and 6.1.1.4'
Ni Ni 0.3393 1.1124 'International Tables Vol C Tables 4.2.6.8 and 6.1.1.4'
F F 0.0171 0.0103 'International Tables Vol C Tables 4.2.6.8 and 6.1.1.4'

loop_
_geom_angle_atom_site_label_1
_geom_angle_atom_site_label_2
_geom_angle_atom_site_label_3
_geom_angle
_geom_angle_site_symmetry_1
C13 Ni1 N1 91.97(15) .
C13 Ni1 N2 170.53(15) .
N1 Ni1 N2 82.98(14) .
C13 Ni1 Br1 88.80(11) .
N1 Ni1 Br1 171.75(10) .
N2 Ni1 Br1 97.34(10) .
N1 C1 C2 124.0(4) .
N1 C1 H1 118.0 .
C2 C1 H1 118.0 .
C3 C2 C1 117.2(4) .
C3 C2 C12 122.9(4) .
C1 C2 C12 119.9(4) .
C4 C3 C2 119.8(4) .
C4 C3 H3 120.1 .
C2 C3 H3 120.1 .
C3 C4 C5 119.8(4) .
C3 C4 H4 120.1 .
C5 C4 H4 120.1 .
N1 C5 C4 121.3(4) .
N1 C5 C6 114.6(3) .
C4 C5 C6 124.1(4) .
N2 C6 C7 121.2(4) .
N2 C6 C5 114.2(3) .
C7 C6 C5 124.6(4) .
C8 C7 C6 119.4(4) .
C8 C7 H7 120.3 .
C6 C7 H7 120.3 .
C9 C8 C7 120.1(4) .
C9 C8 H8 119.9 .
C7 C8 H8 119.9 .
C8 C9 C10 117.0(4) .
C8 C9 C11 122.1(4) .
C10 C9 C11 120.9(4) .
N2 C10 C9 123.8(4) .
N2 C10 H10 118.1 .
C9 C10 H10 118.1 .
C9 C11 H11A 109.5 .
C9 C11 H11B 109.5 .
H11A C11 H11B 109.5 .
C9 C11 H11C 109.5 .
H11A C11 H11C 109.5 .
H11B C11 H11C 109.5 .
C2 C12 H12A 109.5 .
C2 C12 H12B 109.5 .
H12A C12 H12B 109.5 .
C2 C12 H12C 109.5 .
H12A C12 H12C 109.5 .
H12B C12 H12C 109.5 .
C14 C13 C18 117.8(4) .
C14 C13 Ni1 117.4(3) .
C18 C13 Ni1 124.4(3) .
C15 C14 C13 121.4(4) .
C15 C14 H14 119.3 .
C13 C14 H14 119.3 .
C14 C15 C16 119.8(4) .
C14 C15 H15 120.1 .
C16 C15 H15 120.1 .
C15 C16 C17 119.7(4) .
C15 C16 C19 119.8(4) .
C17 C16 C19 120.5(4) .
C18 C17 C16 120.1(4) .
C18 C17 H17 119.9 .
C16 C17 H17 119.9 .
C17 C18 C13 121.1(4) .
C17 C18 H18 119.5 .
C13 C18 H18 119.5 .
F3 C19 F2 106.7(4) .
F3 C19 F1 104.9(3) .
F2 C19 F1 105.6(4) .
F3 C19 C16 114.1(4) .
F2 C19 C16 112.8(4) .
F1 C19 C16 112.0(4) .
C1 N1 C5 117.9(3) .
C1 N1 Ni1 127.2(3) .
C5 N1 Ni1 114.7(3) .
C10 N2 C6 118.6(3) .
C10 N2 Ni1 128.0(3) .
C6 N2 Ni1 113.2(3) .
C3S C1S C2S 120.3(4) 2_666
C3S C1S H1S 119.8 2_666
C2S C1S H1S 119.8 .
C1S C2S C3S 119.9(4) .
C1S C2S H2S 120.0 .
C3S C2S H2S 120.0 .
C1S C3S C2S 119.8(4) 2_666
C1S C3S H3S 120.1 2_666
C2S C3S H3S 120.1 .

loop_
_geom_bond_atom_site_label_1
_geom_bond_atom_site_label_2
_geom_bond_distance
_geom_bond_site_symmetry_2
Ni1 C13 1.884(4) .
Ni1 N1 1.921(3) .
Ni1 N2 1.986(3) .
Ni1 Br1 2.3066(6) .
C1 N1 1.341(5) .
C1 C2 1.388(6) .
C1 H1 0.9300 .
C2 C3 1.384(6) .
C2 C12 1.511(6) .
C3 C4 1.379(6) .
C3 H3 0.9300 .
C4 C5 1.379(6) .
C4 H4 0.9300 .
C5 N1 1.361(5) .
C5 C6 1.465(6) .
C6 N2 1.350(5) .
C6 C7 1.387(6) .
C7 C8 1.385(6) .
C7 H7 0.9300 .
C8 C9 1.383(6) .
C8 H8 0.9300 .
C9 C10 1.391(6) .
C9 C11 1.504(6) .
C10 N2 1.339(5) .
C10 H10 0.9300 .
C11 H11A 0.9600 .
C11 H11B 0.9600 .
C11 H11C 0.9600 .
C12 H12A 0.9600 .
C12 H12B 0.9600 .
C12 H12C 0.9600 .
C13 C14 1.394(6) .
C13 C18 1.400(6) .
C14 C15 1.384(5) .
C14 H14 0.9300 .
C15 C16 1.387(6) .
C15 H15 0.9300 .
C16 C17 1.388(6) .
C16 C19 1.491(6) .
C17 C18 1.381(5) .
C17 H17 0.9300 .
C18 H18 0.9300 .
C19 F3 1.329(5) .
C19 F2 1.330(5) .
C19 F1 1.348(5) .
C1S C3S 1.373(6) 2_666
C1S C2S 1.385(6) .
C1S H1S 0.9300 .
C2S C3S 1.387(6) .
C2S H2S 0.9300 .
C3S C1S 1.373(6) 2_666
C3S H3S 0.9300 .

loop_
_geom_torsion_atom_site_label_1
_geom_torsion_atom_site_label_2
_geom_torsion_atom_site_label_3
_geom_torsion_atom_site_label_4
_geom_torsion
_geom_torsion_site_symmetry_1
_geom_torsion_site_symmetry_4
N1 C1 C2 C3 -1.0(6) . .
N1 C1 C2 C12 177.5(4) . .
C1 C2 C3 C4 2.2(6) . .
C12 C2 C3 C4 -176.3(4) . .
C2 C3 C4 C5 -2.1(6) . .
C3 C4 C5 N1 0.8(6) . .
C3 C4 C5 C6 -178.6(4) . .
N1 C5 C6 N2 -5.6(5) . .
C4 C5 C6 N2 173.8(4) . .
N1 C5 C6 C7 174.3(4) . .
C4 C5 C6 C7 -6.3(6) . .
N2 C6 C7 C8 -0.4(6) . .
C5 C6 C7 C8 179.7(4) . .
C6 C7 C8 C9 0.7(6) . .
C7 C8 C9 C10 -0.3(6) . .
C7 C8 C9 C11 -178.3(4) . .
C8 C9 C10 N2 -0.6(6) . .
C11 C9 C10 N2 177.4(4) . .
N1 Ni1 C13 C14 80.8(3) . .
Br1 Ni1 C13 C14 -107.5(3) . .
N1 Ni1 C13 C18 -91.7(3) . .
Br1 Ni1 C13 C18 80.1(3) . .
C18 C13 C14 C15 1.5(6) . .
Ni1 C13 C14 C15 -171.5(3) . .
C13 C14 C15 C16 1.0(6) . .
C14 C15 C16 C17 -1.8(6) . .
C14 C15 C16 C19 175.5(4) . .
C15 C16 C17 C18 0.0(6) . .
C19 C16 C17 C18 -177.3(4) . .
C16 C17 C18 C13 2.6(6) . .
C14 C13 C18 C17 -3.3(6) . .
Ni1 C13 C18 C17 169.2(3) . .
C15 C16 C19 F3 156.2(4) . .
C17 C16 C19 F3 -26.5(6) . .
C15 C16 C19 F2 34.2(6) . .
C17 C16 C19 F2 -148.5(4) . .
C15 C16 C19 F1 -84.8(5) . .
C17 C16 C19 F1 92.5(5) . .
C2 C1 N1 C5 -0.3(6) . .
C2 C1 N1 Ni1 173.9(3) . .
C4 C5 N1 C1 0.4(5) . .
C6 C5 N1 C1 179.8(3) . .
C4 C5 N1 Ni1 -174.5(3) . .
C6 C5 N1 Ni1 5.0(4) . .
C9 C10 N2 C6 0.9(6) . .
C9 C10 N2 Ni1 176.2(3) . .
C7 C6 N2 C10 -0.4(6) . .
C5 C6 N2 C10 179.5(3) . .
C7 C6 N2 Ni1 -176.4(3) . .
C5 C6 N2 Ni1 3.5(4) . .
C3S C1S C2S C3S 0.7(7) 2_666 .
C1S C2S C3S C1S -0.7(7) . 2_666
